data_1001733
loop_
_publ_author_name
'Leclaire, A'
'Borel, M M'
'Chardon, J'
'Raveau, B'

_publ_section_title
;
A molybdenotungsten monophosphate with an opened structure K6.6 Mo2.36
W3.64 O15 (P O4)4
;
_journal_coden_ASTM JSSCBI
_journal_name_full 'Journal of Solid State Chemistry'
_journal_page_first 1
_journal_page_last 8
_journal_paper_doi 10.1006/jssc.1996.0349
_journal_volume 127
_journal_year 1996
_chemical_formula_structural 'K6.595 ((Mo2.34 W3.66) O15 (P O4)4)'
_chemical_formula_sum 'K6.595 Mo2.34 O31 P4 W3.66'
_chemical_name_systematic
;
Potassium molybdenum tungsten oxide phosphate(V) (6.6/2.3/3.7/15/4)
;
_space_group_IT_number 148
_symmetry_cell_setting trigonal
_symmetry_space_group_name_Hall '-R 3'
_symmetry_space_group_name_H-M 'R -3 :H'
_cell_angle_alpha 90
_cell_angle_beta 90
_cell_angle_gamma 120
_cell_formula_units_Z 6
_cell_length_a 17.545(2)
_cell_length_b 17.545(2)
_cell_length_c 15.714(2)
_cell_volume 4189.1
_refine_ls_R_factor_all 0.051
_cod_original_sg_symbol_H-M 'R -3 H'
_cod_database_code 1001733

loop_
_symmetry_equiv_pos_as_xyz
x,y,z
-y,x-y,z
y-x,-x,z
-x,-y,-z
y,y-x,-z
x-y,x,-z
1/3+x,2/3+y,2/3+z
2/3+x,1/3+y,1/3+z
1/3-y,2/3+x-y,2/3+z
2/3-y,1/3+x-y,1/3+z
1/3-x+y,2/3-x,2/3+z
2/3-x+y,1/3-x,1/3+z
1/3-x,2/3-y,2/3-z
2/3-x,1/3-y,1/3-z
1/3+y,2/3-x+y,2/3-z
2/3+y,1/3-x+y,1/3-z
1/3+x-y,2/3+x,2/3-z
2/3+x-y,1/3+x,1/3-z

loop_
_atom_site_label
_atom_site_type_symbol
_atom_site_symmetry_multiplicity
_atom_site_Wyckoff_symbol
_atom_site_fract_x
_atom_site_fract_y
_atom_site_fract_z
_atom_site_occupancy
_atom_site_attached_hydrogens
_atom_site_calc_flag
W1 W6+ 18 f 0.46896(9) 0.17281(9) 0.00563(9) 0.74(2) 0 d
Mo1 Mo6+ 18 f 0.46896(9) 0.17281(9) 0.00563(9) 0.26(2) 0 d
W2 W6+ 18 f 0.2270(1) 0.2765(1) 0.1310(1) 0.48(2) 0 d
Mo2 Mo6+ 18 f 0.2270(1) 0.2765(1) 0.1310(1) 0.52(2) 0 d
P1 P5+ 18 f 0.1504(5) 0.4154(5) 0.1559(4) 1. 0 d
P2 P5+ 6 c 0.6667 0.3333 0.0522(9) 1. 0 d
K1 K1+ 3 a 0. 0. 0. 0.19(6) 0 d
K2 K1+ 3 b 0. 0. 0.5 1. 0 d
K3 K1+ 18 f 0.4633(5) 0.3873(5) 0.0230(4) 1. 0 d
K4 K1+ 18 f 0.166(2) 0.032(1) 0.098(1) 0.44(2) 0 d
K5 K1+ 18 f 0.214(1) 0.048(1) 0.095(1) 0.56(2) 0 d
O1 O2- 18 f 0.452(1) 0.239(1) 0.077(1) 1. 0 d
O2 O2- 18 f 0.600(1) 0.247(1) 0.013(1) 1. 0 d
O3 O2- 18 f 0.470(1) 0.092(1) 0.082(1) 1. 0 d
O4 O2- 18 f 0.354(1) 0.094(1) -0.029(1) 1. 0 d
O5 O2- 18 f 0.479(1) 0.256(1) -0.094(1) 1. 0 d
O6 O2- 18 f 0.513(1) 0.112(1) -0.083(1) 1. 0 d
O7 O2- 18 f 0.143(1) 0.183(1) 0.083(1) 1. 0 d
O8 O2- 18 f 0.310(1) 0.256(1) 0.126(1) 1. 0 d
O9 O2- 18 f 0.314(1) 0.397(1) 0.198(1) 1. 0 d
O10 O2- 18 f 0.134(1) 0.320(1) 0.147(1) 1. 0 d
O11 O2- 6 c 0.6667 0.3333 0.147(3) 1. 0 d

loop_
_atom_type_symbol
_atom_type_oxidation_number
W6+ 6.000
Mo6+ 5.746
P5+ 5.000
K1+ 1.000
O2- -2.000
